data_2001071
loop_
_publ_author_name
'Rubin, J. R.'
'Swaminathan, P.'
'Sundaralingam, M.'

_publ_section_title
;
 Structure of the anti-malarial drug primaquine diphosphate
;
_journal_issue 2
_journal_name_full 'Acta Crystallographica Section C'
_journal_page_first 379
_journal_page_last 382
_journal_paper_doi 10.1107/S0108270191008831
_journal_volume 48
_journal_year 1992
_chemical_formula_moiety 'C15 H23 N3 O1,2(H2 P1 O4)'
_chemical_formula_sum 'C15 H27 N3 O9 P2'
_chemical_formula_weight 455.35
_space_group_IT_number 2
_space_group_name_Hall '-P 1'
_space_group_name_H-M_alt 'P -1'
_symmetry_cell_setting triclinic
_symmetry_space_group_name_Hall '-P 1'
_symmetry_space_group_name_H-M 'P -1'
_cell_angle_alpha 97.57(2)
_cell_angle_beta 100.21(3)
_cell_angle_gamma 77.01(2)
_cell_formula_units_Z 2
_cell_length_a 7.389(6)
_cell_length_b 8.862(4)
_cell_length_c 16.055(10)
_cell_volume 1003.5(11)
_diffrn_radiation_type Cu
_diffrn_radiation_wavelength 1.54184
_exptl_absorpt_coefficient_mu 2.448
_exptl_crystal_density_diffrn 1.507
_exptl_crystal_density_meas 1.495
_exptl_crystal_F_000 480
_cod_data_source_file cr0331.cif
_cod_data_source_block cr0331a
_cod_depositor_comments
;
 Correcting a typo in an atom site label by changing it from 'N2(19)'
 to 'H2(N19)'.

 Antanas Vaitkus,
 2017-03-23
;
_cod_original_cell_volume 1003.6(5)
_cod_database_code 2001071

loop_
_space_group_symop_id
_space_group_symop_operation_xyz
1 x,y,z
2 -x,-y,-z

loop_
_atom_site_label
_atom_site_fract_x
_atom_site_fract_y
_atom_site_fract_z
N(1) .2469(3) .5713(3) .4248(2)
C(2) .2876(5) .7068(4) .4589(2)
C(3) .3169(5) .7421(4) .5460(2)
C(4) .3052(4) .6346(4) .5979(2)
C(5) .2400(4) .3809(4) .6147(2)
C(6) .1944(4) .2448(3) .5765(2)
C(7) .1692(4) .2118(3) .4875(2)
C(8) .1867(4) .3152(3) .4332(2)
C(9) .2300(4) .4601(3) .4733(2)
C(10) .2575(4) .4910(3) .5624(2)
O(11) .1663(4) .1301(3) .61810(10)
C(12) .1863(5) .1545(4) .7088(2)
N(13) .1614(4) .2839(3) .3476(2)
C(14) .1511(4) .1280(3) .3052(2)
C(15) .3375(6) .0162(4) .3242(2)
C(16) .0999(5) .1362(4) .2106(2)
C(17) -.0834(5) .2402(4) .1775(2)
C(18) -.0875(6) .2476(5) .0837(2)
N(19) -.2516(5) .3542(4) .0435(2)
P(1) .27870(10) .54260(10) .18580(10)
O1(P1) .4097(4) .3785(3) .1698(2)
O2(P1) .4183(4) .6542(3) .2138(2)
O3(P1) .1851(4) .5417(3) .26110(10)
O4(P1) .1490(3) .5832(3) .10620(10)
P(2) -.65510(10) .19790(10) -.06560(10)
O1(P2) -.8639(4) .1811(3) -.0870(2)
O2(P2) -.5466(4) .0472(3) -.11210(10)
O3(P2) -.6288(3) .3362(3) -.1026(2)
O4(P2) -.5860(4) .1971(3) .02850(10)
H(N1) .230 .555 .366
H(C2) .280 .776 .415
H(C3) .340 .845 .567
H(C4) .324 .654 .658
H(C5) .261 .407 .673
H(C7) .141 .124 .464
H1(C12) .184 .081 .734
H2(C12) .110 .241 .724
H3(C12) .290 .191 .734
H(N13) .166 .359 .315
H(C14) .055 .104 .330
H1(C15) .338 -.074 .301
H2(C15) .375 .014 .386
H3(C15) .408 .054 .296
H1(C16) .096 .053 .180
H2(C16) .182 .163 .189
H1(C17) -.184 .204 .187
H2(C17) -.089 .325 .211
H1(C18) -.084 .144 .053
H2(C18) .027 .299 .086
H1(N19) -.259 .433 .076
H2(N19) -.230 .371 -.012
H3(N19) -.345 .294 .045
H(O1P1) .384 .333 .117
H(O2P1) .449 .677 .176
H(O1P2) -.944 .261 -.096
H(O2P2) -.502 -.030 -.078
